data_4108278
loop_
_publ_author_name
'Hiroyasu Furukawa'
'Jaheon Kim'
'Nathan W. Ockwig'
'Michael O'Keeffe'
'Omar M. Yaghi'

_publ_contact_author_address
; 
Department of Chemistry and Biochemistry
University of Caligornia-Los Angeles 
Los Angeles, CA 90095 
USA 
;
_publ_contact_author_email yaghi@chem.ucla.edu
_publ_contact_author_name 'Professor Omar M. Yaghi'
_publ_section_title
;
 Control of Vertex Geometry, Structure Dimensionality, Functionality, and
 Pore Metrics in the Reticular Synthesis of Crystalline Metal-Organic
 Frameworks and Polyhedra
;
_journal_name_full 'Journal of the American Chemical Society'
_journal_page_first 11650
_journal_page_last 11661
_journal_paper_doi 10.1021/ja803783c
_journal_volume 130
_journal_year 2008
_chemical_formula_moiety 'C42.33 H39.67 Cu2 I4 N3.67 O12.67'
_chemical_formula_sum 'C42.33 H39.67 Cu2 I4 N3.67 O12.67'
_chemical_formula_weight 1437.12
_chemical_name_common MOF-603
_chemical_name_systematic
; 
 ? 
;
_space_group_IT_number 12
_symmetry_cell_setting monoclinic
_symmetry_space_group_name_Hall '-C 2y'
_symmetry_space_group_name_H-M 'C 1 2/m 1'
_atom_sites_solution_hydrogens geom
_atom_sites_solution_primary direct
_atom_sites_solution_secondary difmap
_audit_creation_method SHELXL-97
_cell_angle_alpha 90.00
_cell_angle_beta 120.9310(10)
_cell_angle_gamma 90.00
_cell_formula_units_Z 12
_cell_length_a 30.1786(7)
_cell_length_b 39.4019(9)
_cell_length_c 26.5077(6)
_cell_measurement_reflns_used 8034
_cell_measurement_temperature 223(2)
_cell_measurement_theta_max 25.409
_cell_measurement_theta_min 2.187
_cell_volume 27037.6(11)
_computing_cell_refinement 'Bruker SAINT'
_computing_data_collection 'Bruker SMART'
_computing_data_reduction 'Bruker SAINT'
_computing_molecular_graphics 'Bruker SHELXTL'
_computing_publication_material 'Bruker SHELXTL'
_computing_structure_refinement 'SHELXL-97 (Sheldrick, 1997)'
_computing_structure_solution 'SHELXS-97 (Sheldrick, 1990)'
_diffrn_ambient_temperature 223(2)
_diffrn_measured_fraction_theta_full 0.957
_diffrn_measured_fraction_theta_max 0.957
_diffrn_measurement_device_type 'Bruker SMART APEX'
_diffrn_measurement_method 'phi and omega scans'
_diffrn_radiation_monochromator graphite
_diffrn_radiation_source 'fine-focus sealed tube'
_diffrn_radiation_type MoK\a
_diffrn_radiation_wavelength 0.71073
_diffrn_reflns_av_R_equivalents 0.0725
_diffrn_reflns_av_sigmaI/netI 0.1013
_diffrn_reflns_limit_h_max 40
_diffrn_reflns_limit_h_min -39
_diffrn_reflns_limit_k_max 52
_diffrn_reflns_limit_k_min -52
_diffrn_reflns_limit_l_max 34
_diffrn_reflns_limit_l_min -35
_diffrn_reflns_number 139846
_diffrn_reflns_theta_full 28.61
_diffrn_reflns_theta_max 28.61
_diffrn_reflns_theta_min 0.90
_exptl_absorpt_coefficient_mu 1.876
_exptl_absorpt_correction_type empirical
_exptl_absorpt_process_details
;
SADABS; Sheldrick, 1996
ratio of minimum to maximum apparent transmission:  0.735444 
;
_exptl_crystal_colour blue
_exptl_crystal_density_diffrn 1.059
_exptl_crystal_description block
_exptl_crystal_F_000 8288
_exptl_crystal_size_max 0.37
_exptl_crystal_size_mid 0.30
_exptl_crystal_size_min 0.17
_platon_squeeze_details
;
;
_refine_diff_density_max 1.484
_refine_diff_density_min -1.370
_refine_diff_density_rms 0.163
_refine_ls_extinction_method none
_refine_ls_goodness_of_fit_ref 0.840
_refine_ls_matrix_type full
_refine_ls_number_parameters 782
_refine_ls_number_reflns 33634
_refine_ls_number_restraints 40
_refine_ls_restrained_S_all 0.848
_refine_ls_R_factor_all 0.1224
_refine_ls_R_factor_gt 0.0669
_refine_ls_shift/su_max 0.005
_refine_ls_shift/su_mean 0.000
_refine_ls_structure_factor_coef Fsqd
_refine_ls_weighting_details 'calc w=1/[\s^2^(Fo^2^)+(0.1074P)^2^+0.0000P] where P=(Fo^2^+2Fc^2^)/3'
_refine_ls_weighting_scheme calc
_refine_ls_wR_factor_gt 0.1774
_refine_ls_wR_factor_ref 0.1951
_reflns_number_gt 15455
_reflns_number_total 33634
_reflns_threshold_expression >2sigma(I)
_cod_data_source_file ja803783c_si_016.cif
_cod_data_source_block MOF-603
_cod_database_code 4108278

loop_
_symmetry_equiv_pos_as_xyz
'x, y, z'
'-x, y, -z'
'x+1/2, y+1/2, z'
'-x+1/2, y+1/2, -z'
'-x, -y, -z'
'x, -y, z'
'-x+1/2, -y+1/2, -z'
'x+1/2, -y+1/2, z'

loop_
_atom_site_label
_atom_site_type_symbol
_atom_site_fract_x
_atom_site_fract_y
_atom_site_fract_z
_atom_site_U_iso_or_equiv
_atom_site_adp_type
_atom_site_occupancy
_atom_site_symmetry_multiplicity
_atom_site_calc_flag
_atom_site_refinement_flags
_atom_site_disorder_assembly
_atom_site_disorder_group
Cu1 Cu 0.114614(18) 0.273425(12) 0.62683(2) 0.04237(13) Uani 1 1 d . . .
Cu2 Cu 0.146199(18) 0.220436(12) 0.700208(19) 0.04119(13) Uani 1 1 d . . .
Cu3 Cu 0.42514(3) 0.5000 1.15228(3) 0.0505(2) Uani 1 2 d S . .
Cu4 Cu 0.34339(3) 0.5000 1.16526(3) 0.0507(2) Uani 1 2 d S . .
I1 I 0.28962(3) 0.301089(15) 0.98953(2) 0.1522(4) Uani 0.8911(14) 1 d P . .
I1' I 0.2069(5) 0.42150(14) 0.8122(3) 0.258(7) Uani 0.1089(14) 1 d P . .
I2 I 0.36185(5) 0.38087(4) 0.91656(6) 0.1862(8) Uani 0.5476(14) 1 d P . .
I2' I 0.16631(6) 0.37847(4) 0.94796(7) 0.1661(8) Uani 0.4524(14) 1 d P . .
I3 I 0.59761(2) 0.376147(18) 1.36844(3) 0.1447(3) Uani 1 1 d . . .
I4 I 0.57534(2) 0.423193(9) 1.502303(16) 0.09618(17) Uani 1 1 d . . .
I5 I 0.40597(3) 0.18577(3) 0.75430(6) 0.2242(7) Uani 0.8210(15) 1 d P . .
I5' I 0.31462(11) 0.28931(10) 0.55110(14) 0.1262(15) Uani 0.1790(15) 1 d P . .
I6 I 0.44546(4) 0.29866(4) 0.77245(6) 0.1899(8) Uani 0.5757(15) 1 d P . .
I6' I 0.35135(6) 0.19414(6) 0.55918(11) 0.2179(14) Uani 0.4243(15) 1 d P . .
O1 O 0.14717(13) 0.29978(8) 0.69962(14) 0.0648(9) Uani 1 1 d . . .
O2 O 0.17541(12) 0.25586(8) 0.76117(12) 0.0605(8) Uani 1 1 d . . .
O3 O 0.31741(16) 0.46489(8) 1.10401(14) 0.0774(11) Uani 1 1 d . . .
O4 O 0.38609(17) 0.46505(8) 1.09331(14) 0.0750(10) Uani 1 1 d . . .
O5 O 0.45111(13) 0.46516(8) 1.21351(13) 0.0635(9) Uani 1 1 d . . .
O6 O 0.38191(14) 0.46497(8) 1.22398(13) 0.0665(9) Uani 1 1 d . . .
O7 O 0.61294(11) 0.30472(7) 1.62553(12) 0.0538(7) Uani 1 1 d . . .
O8 O 0.58566(12) 0.26051(8) 1.56459(12) 0.0582(8) Uani 1 1 d . . .
O9 O 0.18330(12) 0.26594(9) 0.63648(15) 0.0641(8) Uani 1 1 d . . .
O10 O 0.20988(11) 0.22234(9) 0.69747(14) 0.0592(8) Uani 1 1 d . . .
O11 O 0.57955(12) 0.27318(9) 0.69435(14) 0.0595(8) Uani 1 1 d . . .
O12 O 0.55157(12) 0.22942(9) 0.63149(15) 0.0656(9) Uani 1 1 d . . .
C1 C 0.19630(19) 0.31142(12) 0.80070(19) 0.0609(12) Uani 1 1 d . . .
C2 C 0.2233(3) 0.29937(14) 0.8578(2) 0.0883(18) Uani 1 1 d . . .
H2A H 0.2254 0.2759 0.8649 0.106 Uiso 1 1 calc R . .
C3 C 0.2470(3) 0.32138(16) 0.9041(2) 0.096(2) Uani 1 1 d . . .
C4 C 0.2438(2) 0.35632(14) 0.8942(2) 0.0862(18) Uani 1 1 d . . .
C5 C 0.2157(3) 0.36803(15) 0.8373(2) 0.099(2) Uani 1 1 d . . .
C6 C 0.1929(2) 0.34536(14) 0.7912(2) 0.0824(17) Uani 1 1 d . . .
H6A H 0.1747 0.3536 0.7525 0.099 Uiso 1 1 calc R . .
C7 C 0.17141(18) 0.28696(13) 0.7496(2) 0.0564(12) Uani 1 1 d . . .
C8 C 0.3175(2) 0.42831(11) 1.03367(19) 0.0727(16) Uani 1 1 d . . .
C9 C 0.2692(3) 0.41651(14) 1.0166(2) 0.0898(19) Uani 1 1 d . . .
H9A H 0.2522 0.4248 1.0353 0.108 Uiso 1 1 calc R . .
C10 C 0.2448(3) 0.39276(16) 0.9725(2) 0.098(2) Uani 1 1 d . . .
C11 C 0.2699(3) 0.38142(15) 0.9441(2) 0.099(2) Uani 1 1 d . . .
C12 C 0.3184(3) 0.39398(18) 0.9607(3) 0.107(2) Uani 1 1 d . . .
C13 C 0.3432(3) 0.41703(15) 1.0060(3) 0.095(2) Uani 1 1 d . . .
H13A H 0.3765 0.4249 1.0177 0.114 Uiso 1 1 calc R . .
C14 C 0.3427(3) 0.45509(11) 1.08113(18) 0.0676(16) Uani 1 1 d . . .
C15 C 0.4524(2) 0.42922(11) 1.28446(17) 0.0582(12) Uani 1 1 d . . .
C16 C 0.5002(2) 0.41721(12) 1.3010(2) 0.0686(14) Uani 1 1 d . . .
H16A H 0.5168 0.4245 1.2811 0.082 Uiso 1 1 calc R . .
C17 C 0.5249(2) 0.39404(13) 1.3473(2) 0.0704(14) Uani 1 1 d . . .
C18 C 0.50223(19) 0.38281(10) 1.37764(17) 0.0553(12) Uani 1 1 d . . .
C19 C 0.4531(2) 0.39498(16) 1.3594(2) 0.0864(19) Uani 1 1 d . . .
H19A H 0.4360 0.3871 1.3785 0.104 Uiso 1 1 calc R . .
C20 C 0.4286(2) 0.41811(16) 1.3145(3) 0.091(2) Uani 1 1 d . . .
H20A H 0.3958 0.4264 1.3042 0.110 Uiso 1 1 calc R . .
C21 C 0.4264(2) 0.45536(10) 1.23680(17) 0.0579(13) Uani 1 1 d . . .
C22 C 0.56982(16) 0.31509(10) 1.52414(17) 0.0460(10) Uani 1 1 d . . .
C23 C 0.57957(17) 0.34923(11) 1.53326(18) 0.0552(11) Uani 1 1 d . . .
H23A H 0.6003 0.3576 1.5717 0.066 Uiso 1 1 calc R . .
C24 C 0.55869(18) 0.37169(10) 1.48546(17) 0.0522(11) Uani 1 1 d . . .
C25 C 0.52748(17) 0.35956(11) 1.42862(17) 0.0519(11) Uani 1 1 d . . .
C26 C 0.51824(18) 0.32516(11) 1.42063(17) 0.0594(13) Uani 1 1 d . . .
H26A H 0.4975 0.3166 1.3823 0.071 Uiso 1 1 calc R . .
C27 C 0.53867(17) 0.30291(11) 1.46741(18) 0.0578(12) Uani 1 1 d . . .
H27A H 0.5315 0.2796 1.4609 0.069 Uiso 1 1 calc R . .
C28 C 0.59135(16) 0.29175(11) 1.57584(18) 0.0477(10) Uani 1 1 d . . .
C29 C 0.26559(18) 0.24379(13) 0.6682(2) 0.0622(12) Uani 1 1 d . . .
C30 C 0.3044(2) 0.22233(16) 0.7024(3) 0.0839(17) Uani 1 1 d . . .
H30A H 0.3004 0.2072 0.7273 0.101 Uiso 1 1 calc R . .
C31 C 0.3495(2) 0.22204(17) 0.7017(3) 0.096(2) Uani 1 1 d . . .
C32 C 0.3585(2) 0.24451(17) 0.6694(3) 0.0815(17) Uani 1 1 d . . .
C33 C 0.3202(3) 0.2685(2) 0.6381(4) 0.110(2) Uani 1 1 d . . .
C34 C 0.2740(2) 0.26699(19) 0.6360(3) 0.098(2) Uani 1 1 d . . .
H34A H 0.2476 0.2823 0.6119 0.118 Uiso 1 1 calc R . .
C35 C 0.21534(16) 0.24361(14) 0.6677(2) 0.0530(11) Uani 1 1 d . . .
C36 C 0.49796(18) 0.24896(13) 0.6653(2) 0.0624(13) Uani 1 1 d . . .
C37 C 0.4597(2) 0.22782(17) 0.6291(3) 0.0911(19) Uani 1 1 d . . .
H37A H 0.4642 0.2136 0.6036 0.109 Uiso 1 1 calc R . .
C38 C 0.4133(2) 0.22670(18) 0.6291(4) 0.101(2) Uani 1 1 d . . .
C39 C 0.4074(2) 0.24585(18) 0.6687(3) 0.0903(19) Uani 1 1 d . . .
C40 C 0.4472(2) 0.26750(19) 0.7054(3) 0.096(2) Uani 1 1 d . . .
C41 C 0.4921(2) 0.26886(18) 0.7025(3) 0.0916(19) Uani 1 1 d . . .
H41A H 0.5186 0.2840 0.7270 0.110 Uiso 1 1 calc R . .
C42 C 0.54757(19) 0.25080(14) 0.6640(2) 0.0590(12) Uani 1 1 d . . .
O1S O 0.4932(3) 0.5000 1.1446(3) 0.123(2) Uani 1 2 d S . .
N1S N 0.09617(18) 0.31608(11) 0.57012(17) 0.0763(13) Uani 1 1 d D . .
C1S C 0.1027(4) 0.3468(2) 0.5846(4) 0.178(5) Uani 1 1 d D A .
C2S C 0.0951(6) 0.3769(3) 0.5571(6) 0.242(8) Uani 1 1 d D . .
C3S C 0.0919(18) 0.3728(5) 0.5033(12) 0.32(3) Uani 0.5757(15) 1 d PD A 1
C4S C 0.0995(14) 0.3397(5) 0.4886(9) 0.226(13) Uani 0.5757(15) 1 d PD A 1
C5S C 0.1033(8) 0.3115(4) 0.5234(6) 0.153(7) Uani 0.5757(15) 1 d PD A 1
C3S' C 0.0674(13) 0.3700(4) 0.4976(8) 0.29(3) Uani 0.4243(15) 1 d PD A 2
C4S' C 0.0374(8) 0.3401(4) 0.4775(6) 0.146(9) Uani 0.4243(15) 1 d PD A 2
C5S' C 0.0520(5) 0.3125(3) 0.5162(5) 0.076(4) Uani 0.4243(15) 1 d PD A 2
N2S N 0.16618(17) 0.17775(12) 0.75729(18) 0.0681(11) Uani 1 1 d D . .
C6S C 0.1816(4) 0.1486(2) 0.7444(4) 0.191(5) Uani 1 1 d D . .
H6SA H 0.1843 0.1468 0.7107 0.229 Uiso 1 1 calc R . .
C7S C 0.1935(5) 0.1210(2) 0.7828(5) 0.259(9) Uani 1 1 d D . .
H7SA H 0.2013 0.1001 0.7722 0.311 Uiso 1 1 calc R . .
C8S C 0.1942(6) 0.1228(3) 0.8330(6) 0.215(7) Uani 1 1 d D . .
H8SA H 0.2122 0.1076 0.8644 0.257 Uiso 1 1 calc R . .
C9S C 0.1675(8) 0.1476(4) 0.8334(7) 0.256(9) Uani 1 1 d D . .
H9SA H 0.1525 0.1464 0.8569 0.307 Uiso 1 1 calc R . .
C10S C 0.1601(5) 0.1759(3) 0.8004(5) 0.209(6) Uani 1 1 d D . .
H10A H 0.1497 0.1958 0.8110 0.251 Uiso 1 1 calc R . .
N3S N 0.2780(3) 0.5000 1.1772(4) 0.098(2) Uani 1 2 d SD . .
C11S C 0.2551(6) 0.4720(2) 1.1857(6) 0.331(11) Uani 1 1 d D . .
H11A H 0.2674 0.4510 1.1809 0.397 Uiso 1 1 calc R . .
C12S C 0.2164(8) 0.4694(2) 1.2003(12) 0.57(3) Uani 1 1 d D . .
H12A H 0.2046 0.4488 1.2069 0.683 Uiso 1 1 calc R . .
C13S C 0.1985(12) 0.5000 1.2039(19) 0.46(3) Uani 1 2 d SD . .
H13B H 0.1701 0.5000 1.2094 0.555 Uiso 1 2 calc SR . .

loop_
_atom_site_aniso_label
_atom_site_aniso_U_11
_atom_site_aniso_U_22
_atom_site_aniso_U_33
_atom_site_aniso_U_23
_atom_site_aniso_U_13
_atom_site_aniso_U_12
Cu1 0.0419(3) 0.0440(3) 0.0368(2) -0.0178(2) 0.0171(2) -0.0096(2)
Cu2 0.0397(3) 0.0466(3) 0.0335(2) -0.0172(2) 0.0161(2) -0.0101(2)
Cu3 0.0856(5) 0.0278(3) 0.0182(3) 0.000 0.0125(3) 0.000
Cu4 0.0751(5) 0.0290(3) 0.0191(3) 0.000 0.0037(3) 0.000
I1 0.2351(8) 0.0870(4) 0.0495(3) -0.0232(2) 0.0123(4) 0.0037(4)
I1' 0.449(15) 0.078(4) 0.083(4) -0.032(3) 0.019(6) -0.020(5)
I2 0.1673(11) 0.2263(15) 0.1590(11) -0.1446(11) 0.0795(9) -0.0540(10)
I2' 0.1507(12) 0.1740(14) 0.1741(14) -0.1217(12) 0.0838(11) -0.0749(10)
I3 0.1380(5) 0.1835(6) 0.1432(5) 0.1001(5) 0.0941(4) 0.0842(4)
I4 0.1511(4) 0.0474(2) 0.0578(2) 0.00988(15) 0.0307(2) -0.0027(2)
I5 0.1237(6) 0.2304(11) 0.3711(17) 0.1803(11) 0.1648(9) 0.0894(7)
I5' 0.098(2) 0.173(3) 0.129(3) 0.038(2) 0.0738(19) -0.0076(19)
I6 0.1236(9) 0.2908(18) 0.2070(14) -0.1361(13) 0.1221(10) -0.0717(10)
I6' 0.1182(12) 0.278(3) 0.296(3) -0.149(2) 0.1343(16) -0.0970(14)
O1 0.081(2) 0.0534(19) 0.0482(18) -0.0296(15) 0.0245(17) -0.0206(17)
O2 0.073(2) 0.060(2) 0.0392(16) -0.0263(14) 0.0226(15) -0.0193(17)
O3 0.113(3) 0.0470(19) 0.0383(17) -0.0206(14) 0.0150(19) -0.0119(19)
O4 0.108(3) 0.051(2) 0.0395(17) -0.0203(15) 0.0191(19) -0.009(2)
O5 0.086(2) 0.0511(19) 0.0401(16) 0.0172(14) 0.0226(17) 0.0077(16)
O6 0.078(2) 0.057(2) 0.0390(16) 0.0182(14) 0.0123(17) 0.0027(18)
O7 0.0619(19) 0.0501(17) 0.0361(15) 0.0195(13) 0.0156(14) 0.0129(14)
O8 0.069(2) 0.0457(18) 0.0419(16) 0.0180(13) 0.0156(15) 0.0059(15)
O9 0.0501(19) 0.082(2) 0.069(2) -0.0073(18) 0.0366(17) -0.0034(18)
O10 0.0401(16) 0.076(2) 0.0630(19) -0.0062(17) 0.0273(15) -0.0036(15)
O11 0.0488(18) 0.070(2) 0.066(2) 0.0159(17) 0.0335(17) 0.0018(17)
O12 0.0528(19) 0.079(2) 0.072(2) 0.0101(19) 0.0375(18) -0.0010(17)
C1 0.070(3) 0.061(3) 0.040(2) -0.025(2) 0.020(2) -0.006(2)
C2 0.122(5) 0.058(3) 0.059(3) -0.024(3) 0.029(3) -0.013(3)
C3 0.125(5) 0.083(4) 0.043(3) -0.027(3) 0.017(3) -0.009(4)
C4 0.110(5) 0.057(3) 0.058(3) -0.039(3) 0.019(3) -0.017(3)
C5 0.135(6) 0.067(4) 0.056(3) -0.033(3) 0.021(4) -0.021(4)
C6 0.122(5) 0.065(3) 0.039(2) -0.027(2) 0.027(3) -0.016(3)
C7 0.054(3) 0.062(3) 0.048(3) -0.028(2) 0.022(2) -0.020(2)
C8 0.110(4) 0.036(2) 0.035(2) -0.0156(19) 0.011(3) -0.006(3)
C9 0.128(5) 0.062(3) 0.053(3) -0.030(3) 0.028(3) -0.022(3)
C10 0.122(5) 0.079(4) 0.057(3) -0.031(3) 0.020(4) -0.026(4)
C11 0.135(6) 0.064(4) 0.044(3) -0.027(3) 0.008(3) -0.008(4)
C12 0.118(5) 0.111(5) 0.063(4) -0.050(4) 0.025(4) -0.007(4)
C13 0.117(5) 0.074(4) 0.071(4) -0.044(3) 0.031(4) -0.017(3)
C14 0.106(4) 0.031(2) 0.023(2) -0.0037(17) 0.002(3) -0.002(3)
C15 0.075(3) 0.047(3) 0.0256(19) 0.0103(17) 0.007(2) 0.002(2)
C16 0.095(4) 0.060(3) 0.045(3) 0.028(2) 0.031(3) 0.011(3)
C17 0.080(4) 0.069(3) 0.051(3) 0.025(2) 0.026(3) 0.017(3)
C18 0.073(3) 0.038(2) 0.032(2) 0.0186(17) 0.011(2) -0.001(2)
C19 0.071(4) 0.103(4) 0.079(4) 0.057(3) 0.034(3) 0.013(3)
C20 0.069(3) 0.109(5) 0.087(4) 0.066(4) 0.034(3) 0.027(3)
C21 0.087(4) 0.031(2) 0.027(2) 0.0022(16) 0.008(2) -0.005(2)
C22 0.049(2) 0.044(2) 0.036(2) 0.0191(17) 0.0153(19) 0.0123(19)
C23 0.062(3) 0.048(3) 0.037(2) 0.0118(18) 0.012(2) 0.002(2)
C24 0.067(3) 0.039(2) 0.038(2) 0.0136(17) 0.018(2) 0.003(2)
C25 0.058(3) 0.051(3) 0.033(2) 0.0167(18) 0.013(2) 0.007(2)
C26 0.071(3) 0.044(2) 0.031(2) 0.0111(18) 0.004(2) -0.008(2)
C27 0.060(3) 0.048(3) 0.041(2) 0.0190(19) 0.009(2) 0.001(2)
C28 0.043(2) 0.052(3) 0.043(2) 0.024(2) 0.017(2) 0.008(2)
C29 0.052(3) 0.069(3) 0.072(3) -0.009(3) 0.037(3) -0.012(3)
C30 0.065(3) 0.099(4) 0.096(4) 0.018(4) 0.046(3) 0.005(3)
C31 0.049(3) 0.106(5) 0.142(6) 0.024(4) 0.055(4) 0.013(3)
C32 0.056(3) 0.102(5) 0.105(5) 0.000(4) 0.054(3) -0.002(3)
C33 0.090(5) 0.122(6) 0.144(7) 0.034(5) 0.079(5) 0.012(4)
C34 0.060(4) 0.122(5) 0.121(5) 0.027(4) 0.052(4) 0.017(3)
C35 0.038(2) 0.071(3) 0.048(2) -0.024(2) 0.020(2) -0.014(2)
C36 0.052(3) 0.065(3) 0.079(3) 0.024(3) 0.040(3) 0.015(2)
C37 0.063(4) 0.097(5) 0.126(5) -0.014(4) 0.058(4) -0.009(3)
C38 0.077(4) 0.099(5) 0.145(6) -0.025(5) 0.069(5) -0.023(4)
C39 0.055(3) 0.098(5) 0.120(5) 0.020(4) 0.048(4) 0.011(3)
C40 0.080(4) 0.122(5) 0.118(5) -0.003(4) 0.073(4) 0.003(4)
C41 0.068(4) 0.111(5) 0.115(5) 0.014(4) 0.061(4) 0.005(3)
C42 0.055(3) 0.069(3) 0.063(3) 0.030(3) 0.037(3) 0.018(3)
O1S 0.185(7) 0.113(5) 0.111(5) 0.000 0.105(5) 0.000
N1S 0.101(3) 0.056(3) 0.048(2) -0.0067(19) 0.021(2) -0.006(2)
C1S 0.259(12) 0.089(6) 0.116(7) 0.002(5) 0.046(7) -0.049(7)
C2S 0.35(2) 0.122(10) 0.160(12) 0.033(9) 0.063(13) -0.031(11)
C3S 0.40(5) 0.31(5) 0.28(5) -0.13(4) 0.20(4) -0.15(4)
C4S 0.40(4) 0.16(2) 0.142(17) 0.012(15) 0.16(2) 0.02(2)
C5S 0.23(2) 0.151(15) 0.076(9) 0.002(9) 0.080(12) -0.027(14)
C3S' 0.62(9) 0.061(16) 0.16(3) 0.09(2) 0.18(4) 0.10(3)
C4S' 0.22(2) 0.117(17) 0.088(12) 0.045(12) 0.071(15) 0.085(17)
C5S' 0.098(10) 0.061(8) 0.047(7) -0.003(6) 0.022(7) 0.006(7)
N2S 0.082(3) 0.065(3) 0.052(2) 0.003(2) 0.031(2) 0.000(2)
C6S 0.262(13) 0.109(7) 0.143(8) 0.052(7) 0.062(9) -0.004(8)
C7S 0.36(2) 0.096(7) 0.158(11) 0.042(8) 0.019(12) 0.001(9)
C8S 0.279(16) 0.195(14) 0.156(11) 0.116(11) 0.103(11) 0.051(11)
C9S 0.44(3) 0.220(15) 0.239(15) 0.121(13) 0.266(18) 0.117(16)
C10S 0.281(14) 0.225(12) 0.200(11) 0.135(10) 0.181(11) 0.136(11)
N3S 0.083(5) 0.082(5) 0.106(6) 0.000 0.033(4) 0.000
C11S 0.39(3) 0.245(19) 0.39(3) 0.126(19) 0.23(2) 0.100(19)
C12S 0.46(4) 0.75(8) 0.81(7) -0.04(5) 0.55(5) -0.15(4)
C13S 0.30(4) 0.65(9) 0.47(7) 0.000 0.21(5) 0.000

loop_
_atom_type_symbol
_atom_type_description
_atom_type_scat_dispersion_real
_atom_type_scat_dispersion_imag
_atom_type_scat_source
C C 0.0033 0.0016 'International Tables Vol C Tables 4.2.6.8 and 6.1.1.4'
H H 0.0000 0.0000 'International Tables Vol C Tables 4.2.6.8 and 6.1.1.4'
N N 0.0061 0.0033 'International Tables Vol C Tables 4.2.6.8 and 6.1.1.4'
O O 0.0106 0.0060 'International Tables Vol C Tables 4.2.6.8 and 6.1.1.4'
Cu Cu 0.3201 1.2651 'International Tables Vol C Tables 4.2.6.8 and 6.1.1.4'
I I -0.4742 1.8119 'International Tables Vol C Tables 4.2.6.8 and 6.1.1.4'

loop_
_geom_angle_atom_site_label_1
_geom_angle_atom_site_label_2
_geom_angle_atom_site_label_3
_geom_angle
_geom_angle_site_symmetry_1
_geom_angle_site_symmetry_3
O8 Cu1 O1 168.69(14) 8_454 .
O8 Cu1 O12 89.24(14) 8_454 8_455
O1 Cu1 O12 88.85(14) . 8_455
O8 Cu1 O9 89.50(13) 8_454 .
O1 Cu1 O9 89.42(14) . .
O12 Cu1 O9 164.81(16) 8_455 .
O8 Cu1 N1S 95.92(14) 8_454 .
O1 Cu1 N1S 95.39(15) . .
O12 Cu1 N1S 100.29(18) 8_455 .
O9 Cu1 N1S 94.89(17) . .
O8 Cu1 Cu2 85.24(9) 8_454 .
O1 Cu1 Cu2 83.48(10) . .
O12 Cu1 Cu2 84.53(11) 8_455 .
O9 Cu1 Cu2 80.28(11) . .
N1S Cu1 Cu2 175.04(14) . .
O11 Cu2 O10 168.82(16) 8_455 .
O11 Cu2 O7 90.74(13) 8_455 8_454
O10 Cu2 O7 89.13(13) . 8_454
O11 Cu2 O2 88.99(13) 8_455 .
O10 Cu2 O2 88.24(13) . .
O7 Cu2 O2 164.96(14) 8_454 .
O11 Cu2 N2S 93.56(16) 8_455 .
O10 Cu2 N2S 97.54(16) . .
O7 Cu2 N2S 97.39(15) 8_454 .
O2 Cu2 N2S 97.63(15) . .
O11 Cu2 Cu1 82.76(11) 8_455 .
O10 Cu2 Cu1 86.16(11) . .
O7 Cu2 Cu1 81.64(9) 8_454 .
O2 Cu2 Cu1 83.41(10) . .
N2S Cu2 Cu1 176.17(12) . .
O5 Cu3 O5 89.15(19) 6_565 .
O5 Cu3 O4 167.43(18) 6_565 .
O5 Cu3 O4 89.36(14) . .
O5 Cu3 O4 89.36(14) 6_565 6_565
O5 Cu3 O4 167.43(18) . 6_565
O4 Cu3 O4 89.4(2) . 6_565
O5 Cu3 O1S 94.78(18) 6_565 .
O5 Cu3 O1S 94.78(18) . .
O4 Cu3 O1S 97.79(19) . .
O4 Cu3 O1S 97.79(19) 6_565 .
O5 Cu3 Cu4 83.99(11) 6_565 .
O5 Cu3 Cu4 83.99(11) . .
O4 Cu3 Cu4 83.43(13) . .
O4 Cu3 Cu4 83.43(13) 6_565 .
O1S Cu3 Cu4 178.27(19) . .
O6 Cu4 O6 89.85(19) 6_565 .
O6 Cu4 O3 167.79(18) 6_565 .
O6 Cu4 O3 88.98(14) . .
O6 Cu4 O3 88.98(14) 6_565 6_565
O6 Cu4 O3 167.79(18) . 6_565
O3 Cu4 O3 89.6(2) . 6_565
O6 Cu4 N3S 95.61(19) 6_565 .
O6 Cu4 N3S 95.61(19) . .
O3 Cu4 N3S 96.6(2) . .
O3 Cu4 N3S 96.6(2) 6_565 .
O6 Cu4 Cu3 83.77(12) 6_565 .
O6 Cu4 Cu3 83.77(12) . .
O3 Cu4 Cu3 84.02(14) . .
O3 Cu4 Cu3 84.02(14) 6_565 .
N3S Cu4 Cu3 179.1(2) . .
C7 O1 Cu1 123.8(3) . .
C7 O2 Cu2 123.1(3) . .
C14 O3 Cu4 122.2(3) . .
C14 O4 Cu3 123.5(3) . .
C21 O5 Cu3 122.7(3) . .
C21 O6 Cu4 122.8(3) . .
C28 O7 Cu2 125.4(3) . 8_556
C28 O8 Cu1 121.6(3) . 8_556
C35 O9 Cu1 126.3(3) . .
C35 O10 Cu2 120.7(3) . .
C42 O11 Cu2 124.4(3) . 8
C42 O12 Cu1 121.2(3) . 8
C6 C1 C2 119.2(4) . .
C6 C1 C7 120.5(4) . .
C2 C1 C7 120.3(5) . .
C3 C2 C1 120.4(5) . .
C3 C2 H2A 119.8 . .
C1 C2 H2A 119.8 . .
C2 C3 C4 120.3(5) . .
C2 C3 I1 118.2(5) . .
C4 C3 I1 121.4(4) . .
C5 C4 C3 118.7(4) . .
C5 C4 C11 119.4(5) . .
C3 C4 C11 121.9(5) . .
C4 C5 C6 120.0(5) . .
C4 C5 I1' 124.6(4) . .
C6 C5 I1' 115.3(5) . .
C1 C6 C5 121.3(5) . .
C1 C6 H6A 119.3 . .
C5 C6 H6A 119.3 . .
O1 C7 O2 126.0(4) . .
O1 C7 C1 116.4(4) . .
O2 C7 C1 117.5(4) . .
C9 C8 C13 120.4(5) . .
C9 C8 C14 120.6(6) . .
C13 C8 C14 118.9(6) . .
C8 C9 C10 121.9(6) . .
C8 C9 H9A 119.1 . .
C10 C9 H9A 119.1 . .
C9 C10 C11 118.4(6) . .
C9 C10 I2' 117.0(6) . .
C11 C10 I2' 124.5(4) . .
C12 C11 C10 119.6(5) . .
C12 C11 C4 120.3(7) . .
C10 C11 C4 120.1(7) . .
C13 C12 C11 121.6(7) . .
C13 C12 I2 114.1(6) . .
C11 C12 I2 124.2(4) . .
C12 C13 C8 118.1(6) . .
C12 C13 H13A 121.0 . .
C8 C13 H13A 121.0 . .
O4 C14 O3 126.8(4) . .
O4 C14 C8 116.8(6) . .
O3 C14 C8 116.4(6) . .
C16 C15 C20 118.8(4) . .
C16 C15 C21 121.3(5) . .
C20 C15 C21 119.8(5) . .
C15 C16 C17 120.6(5) . .
C15 C16 H16A 119.7 . .
C17 C16 H16A 119.7 . .
C18 C17 C16 121.6(5) . .
C18 C17 I3 120.4(3) . .
C16 C17 I3 117.9(4) . .
C17 C18 C19 116.8(4) . .
C17 C18 C25 123.9(4) . .
C19 C18 C25 119.2(4) . .
C20 C19 C18 122.2(5) . .
C20 C19 H19A 118.9 . .
C18 C19 H19A 118.9 . .
C19 C20 C15 119.9(5) . .
C19 C20 H20A 120.0 . .
C15 C20 H20A 120.0 . .
O5 C21 O6 126.7(4) . .
O5 C21 C15 116.2(5) . .
O6 C21 C15 117.2(5) . .
C23 C22 C27 119.7(4) . .
C23 C22 C28 119.3(4) . .
C27 C22 C28 121.0(4) . .
C22 C23 C24 120.3(4) . .
C22 C23 H23A 119.9 . .
C24 C23 H23A 119.9 . .
C25 C24 C23 120.2(4) . .
C25 C24 I4 121.5(3) . .
C23 C24 I4 118.3(3) . .
C26 C25 C24 118.4(3) . .
C26 C25 C18 120.0(4) . .
C24 C25 C18 121.5(4) . .
C25 C26 C27 121.7(4) . .
C25 C26 H26A 119.1 . .
C27 C26 H26A 119.1 . .
C26 C27 C22 119.7(4) . .
C26 C27 H27A 120.1 . .
C22 C27 H27A 120.1 . .
O7 C28 O8 126.0(3) . .
O7 C28 C22 117.7(4) . .
O8 C28 C22 116.3(4) . .
C30 C29 C34 117.7(5) . .
C30 C29 C35 121.6(5) . .
C34 C29 C35 120.6(5) . .
C29 C30 C31 121.4(6) . .
C29 C30 H30A 119.3 . .
C31 C30 H30A 119.3 . .
C32 C31 C30 121.7(6) . .
C32 C31 I5 120.5(4) . .
C30 C31 I5 117.8(5) . .
C31 C32 C33 116.8(5) . .
C31 C32 C39 123.6(6) . .
C33 C32 C39 119.5(6) . .
C34 C33 C32 120.6(6) . .
C34 C33 I5' 114.5(5) . .
C32 C33 I5' 116.1(5) . .
C29 C34 C33 121.4(6) . .
C29 C34 H34A 119.3 . .
C33 C34 H34A 119.3 . .
O10 C35 O9 126.5(4) . .
O10 C35 C29 117.8(5) . .
O9 C35 C29 115.6(5) . .
C41 C36 C37 119.8(5) . .
C41 C36 C42 119.6(5) . .
C37 C36 C42 120.6(5) . .
C36 C37 C38 120.8(6) . .
C36 C37 H37A 119.6 . .
C38 C37 H37A 119.6 . .
C39 C38 C37 120.2(6) . .
C39 C38 I6' 124.5(4) . .
C37 C38 I6' 115.3(5) . .
C38 C39 C40 118.0(5) . .
C38 C39 C32 120.5(6) . .
C40 C39 C32 121.4(6) . .
C39 C40 C41 120.1(6) . .
C39 C40 I6 122.9(4) . .
C41 C40 I6 116.9(5) . .
C36 C41 C40 121.1(6) . .
C36 C41 H41A 119.5 . .
C40 C41 H41A 119.5 . .
O11 C42 O12 127.0(4) . .
O11 C42 C36 117.6(5) . .
O12 C42 C36 115.3(5) . .
C1S N1S C5S' 109.5(7) . .
C1S N1S C5S 109.3(8) . .
C5S' N1S C5S 64.3(9) . .
C1S N1S Cu1 127.1(5) . .
C5S' N1S Cu1 114.5(6) . .
C5S N1S Cu1 115.3(7) . .
N1S C1S C2S 136.7(9) . .
C1S C2S C3S' 106.2(10) . .
C1S C2S C3S 110.8(11) . .
C3S' C2S C3S 29(3) . .
C2S C3S C4S 117.1(14) . .
C5S C4S C3S 121.1(14) . .
N1S C5S C4S 119.2(13) . .
C2S C3S' C4S' 119.4(16) . .
C5S' C4S' C3S' 118.2(13) . .
N1S C5S' C4S' 116.9(12) . .
C10S N2S C6S 114.5(7) . .
C10S N2S Cu2 125.0(5) . .
C6S N2S Cu2 120.1(5) . .
N2S C6S C7S 118.0(9) . .
N2S C6S H6SA 121.0 . .
C7S C6S H6SA 121.0 . .
C8S C7S C6S 123.7(11) . .
C8S C7S H7SA 118.2 . .
C6S C7S H7SA 118.2 . .
C9S C8S C7S 111.5(11) . .
C9S C8S H8SA 124.2 . .
C7S C8S H8SA 124.2 . .
C8S C9S C10S 121.2(12) . .
C8S C9S H9SA 119.4 . .
C10S C9S H9SA 119.4 . .
N2S C10S C9S 125.6(10) . .
N2S C10S H10A 117.2 . .
C9S C10S H10A 117.2 . .
C11S N3S C11S 106.1(13) . 6_565
C11S N3S Cu4 126.7(6) . .
C11S N3S Cu4 126.7(6) 6_565 .
N3S C11S C12S 131.0(10) . .
N3S C11S H11A 114.5 . .
C12S C11S H11A 114.5 . .
C13S C12S C11S 112.0(13) . .
C13S C12S H12A 124.0 . .
C11S C12S H12A 124.0 . .
C12S C13S C12S 127(2) 6_565 .
C12S C13S H13B 116.3 6_565 .
C12S C13S H13B 116.3 . .

loop_
_geom_bond_atom_site_label_1
_geom_bond_atom_site_label_2
_geom_bond_distance
_geom_bond_site_symmetry_2
Cu1 O8 1.947(3) 8_454
Cu1 O1 1.954(3) .
Cu1 O12 1.972(3) 8_455
Cu1 O9 1.976(3) .
Cu1 N1S 2.129(4) .
Cu1 Cu2 2.6730(7) .
Cu2 O11 1.953(3) 8_455
Cu2 O10 1.961(3) .
Cu2 O7 1.966(2) 8_454
Cu2 O2 1.968(3) .
Cu2 N2S 2.132(4) .
Cu3 O5 1.956(3) 6_565
Cu3 O5 1.956(3) .
Cu3 O4 1.958(3) .
Cu3 O4 1.958(3) 6_565
Cu3 O1S 2.167(7) .
Cu3 Cu4 2.6604(13) .
Cu4 O6 1.954(3) 6_565
Cu4 O6 1.954(3) .
Cu4 O3 1.963(3) .
Cu4 O3 1.963(3) 6_565
Cu4 N3S 2.152(8) .
I1 C3 2.105(6) .
I1' C5 2.184(9) .
I2 C12 2.221(7) .
I2' C10 2.184(7) .
I3 C17 2.088(5) .
I4 C24 2.083(4) .
I5 C31 2.109(6) .
I5' C33 2.369(8) .
I6 C40 2.184(7) .
I6' C38 2.239(7) .
O1 C7 1.244(6) .
O2 C7 1.254(6) .
O3 C14 1.255(7) .
O4 C14 1.240(7) .
O5 C21 1.249(6) .
O6 C21 1.262(6) .
O7 C28 1.240(5) .
O7 Cu2 1.966(2) 8_556
O8 C28 1.258(5) .
O8 Cu1 1.947(3) 8_556
O9 C35 1.254(6) .
O10 C35 1.218(6) .
O11 C42 1.248(6) .
O11 Cu2 1.953(3) 8
O12 C42 1.254(6) .
O12 Cu1 1.972(3) 8
C1 C6 1.355(7) .
C1 C2 1.384(7) .
C1 C7 1.511(5) .
C2 C3 1.365(7) .
C2 H2A 0.9400 .
C3 C4 1.395(8) .
C4 C5 1.375(8) .
C4 C11 1.508(6) .
C5 C6 1.378(6) .
C6 H6A 0.9400 .
C8 C9 1.364(9) .
C8 C13 1.387(8) .
C8 C14 1.514(6) .
C9 C10 1.378(7) .
C9 H9A 0.9400 .
C10 C11 1.388(10) .
C11 C12 1.385(10) .
C12 C13 1.379(7) .
C13 H13A 0.9400 .
C15 C16 1.359(7) .
C15 C20 1.390(7) .
C15 C21 1.501(6) .
C16 C17 1.398(6) .
C16 H16A 0.9400 .
C17 C18 1.370(7) .
C18 C19 1.387(7) .
C18 C25 1.479(5) .
C19 C20 1.375(6) .
C19 H19A 0.9400 .
C20 H20A 0.9400 .
C22 C23 1.372(6) .
C22 C27 1.386(6) .
C22 C28 1.493(5) .
C23 C24 1.402(5) .
C23 H23A 0.9400 .
C24 C25 1.388(6) .
C25 C26 1.378(6) .
C26 C27 1.379(5) .
C26 H26A 0.9400 .
C27 H27A 0.9400 .
C29 C30 1.347(7) .
C29 C34 1.361(8) .
C29 C35 1.510(6) .
C30 C31 1.374(7) .
C30 H30A 0.9400 .
C31 C32 1.351(8) .
C32 C33 1.390(9) .
C32 C39 1.489(7) .
C33 C34 1.368(8) .
C34 H34A 0.9400 .
C36 C41 1.342(8) .
C36 C37 1.344(8) .
C36 C42 1.517(6) .
C37 C38 1.402(8) .
C37 H37A 0.9400 .
C38 C39 1.376(9) .
C39 C40 1.384(9) .
C40 C41 1.396(7) .
C41 H41A 0.9400 .
N1S C1S 1.253(8) .
N1S C5S' 1.372(11) .
N1S C5S 1.373(11) .
C1S C2S 1.349(11) .
C2S C3S' 1.380(17) .
C2S C3S 1.389(17) .
C3S C4S 1.413(17) .
C4S C5S 1.412(15) .
C3S' C4S' 1.411(18) .
C4S' C5S' 1.404(15) .
N2S C10S 1.248(9) .
N2S C6S 1.345(10) .
C6S C7S 1.406(11) .
C6S H6SA 0.9400 .
C7S C8S 1.320(13) .
C7S H7SA 0.9400 .
C8S C9S 1.273(13) .
C8S H8SA 0.9400 .
C9S C10S 1.364(12) .
C9S H9SA 0.9400 .
C10S H10A 0.9400 .
N3S C11S 1.381(11) .
N3S C11S 1.381(11) 6_565
C11S C12S 1.413(16) .
C11S H11A 0.9400 .
C12S C13S 1.344(12) .
C12S H12A 0.9400 .
C13S C12S 1.344(13) 6_565
C13S H13B 0.9400 .

loop_
_geom_torsion_atom_site_label_1
_geom_torsion_atom_site_label_2
_geom_torsion_atom_site_label_3
_geom_torsion_atom_site_label_4
_geom_torsion
_geom_torsion_site_symmetry_1
_geom_torsion_site_symmetry_4
O8 Cu1 Cu2 O11 -90.89(13) 8_454 8_455
O1 Cu1 Cu2 O11 88.27(14) . 8_455
O12 Cu1 Cu2 O11 -1.20(13) 8_455 8_455
O9 Cu1 Cu2 O11 178.80(13) . 8_455
N1S Cu1 Cu2 O11 165.3(13) . 8_455
O8 Cu1 Cu2 O10 90.62(13) 8_454 .
O1 Cu1 Cu2 O10 -90.22(14) . .
O12 Cu1 Cu2 O10 -179.68(13) 8_455 .
O9 Cu1 Cu2 O10 0.32(13) . .
N1S Cu1 Cu2 O10 -13.2(13) . .
O8 Cu1 Cu2 O7 0.94(13) 8_454 8_454
O1 Cu1 Cu2 O7 -179.90(14) . 8_454
O12 Cu1 Cu2 O7 90.63(13) 8_455 8_454
O9 Cu1 Cu2 O7 -89.37(13) . 8_454
N1S Cu1 Cu2 O7 -102.9(13) . 8_454
O8 Cu1 Cu2 O2 179.30(13) 8_454 .
O1 Cu1 Cu2 O2 -1.54(14) . .
O12 Cu1 Cu2 O2 -91.01(14) 8_455 .
O9 Cu1 Cu2 O2 88.99(14) . .
N1S Cu1 Cu2 O2 75.5(13) . .
O8 Cu1 Cu2 N2S -74.7(18) 8_454 .
O1 Cu1 Cu2 N2S 104.5(18) . .
O12 Cu1 Cu2 N2S 15.0(18) 8_455 .
O9 Cu1 Cu2 N2S -165.0(18) . .
N1S Cu1 Cu2 N2S -178(100) . .
O5 Cu3 Cu4 O6 0.38(13) 6_565 6_565
O5 Cu3 Cu4 O6 90.16(13) . 6_565
O4 Cu3 Cu4 O6 -179.79(14) . 6_565
O4 Cu3 Cu4 O6 -89.67(14) 6_565 6_565
O1S Cu3 Cu4 O6 45.27(10) . 6_565
O5 Cu3 Cu4 O6 -90.16(13) 6_565 .
O5 Cu3 Cu4 O6 -0.38(13) . .
O4 Cu3 Cu4 O6 89.67(14) . .
O4 Cu3 Cu4 O6 179.79(14) 6_565 .
O1S Cu3 Cu4 O6 -45.27(10) . .
O5 Cu3 Cu4 O3 -179.79(13) 6_565 .
O5 Cu3 Cu4 O3 -90.01(14) . .
O4 Cu3 Cu4 O3 0.04(14) . .
O4 Cu3 Cu4 O3 90.16(14) 6_565 .
O1S Cu3 Cu4 O3 -134.90(10) . .
O5 Cu3 Cu4 O3 90.01(14) 6_565 6_565
O5 Cu3 Cu4 O3 179.79(13) . 6_565
O4 Cu3 Cu4 O3 -90.16(14) . 6_565
O4 Cu3 Cu4 O3 -0.04(14) 6_565 6_565
O1S Cu3 Cu4 O3 134.90(10) . 6_565
O5 Cu3 Cu4 N3S -44.9(2) 6_565 .
O5 Cu3 Cu4 N3S 44.9(2) . .
O4 Cu3 Cu4 N3S 134.9(2) . .
O4 Cu3 Cu4 N3S -134.9(2) 6_565 .
O1S Cu3 Cu4 N3S 0.00(17) . .
O8 Cu1 O1 C7 8.3(10) 8_454 .
O12 Cu1 O1 C7 88.6(4) 8_455 .
O9 Cu1 O1 C7 -76.3(4) . .
N1S Cu1 O1 C7 -171.1(4) . .
Cu2 Cu1 O1 C7 4.0(4) . .
O11 Cu2 O2 C7 -83.1(4) 8_455 .
O10 Cu2 O2 C7 86.1(4) . .
O7 Cu2 O2 C7 6.0(7) 8_454 .
N2S Cu2 O2 C7 -176.5(4) . .
Cu1 Cu2 O2 C7 -0.2(3) . .
O6 Cu4 O3 C14 0.3(9) 6_565 .
O6 Cu4 O3 C14 -84.3(4) . .
O3 Cu4 O3 C14 83.5(4) 6_565 .
N3S Cu4 O3 C14 -179.9(4) . .
Cu3 Cu4 O3 C14 -0.5(3) . .
O5 Cu3 O4 C14 1.2(9) 6_565 .
O5 Cu3 O4 C14 84.4(4) . .
O4 Cu3 O4 C14 -83.1(4) 6_565 .
O1S Cu3 O4 C14 179.2(4) . .
Cu4 Cu3 O4 C14 0.4(4) . .
O5 Cu3 O5 C21 83.2(4) 6_565 .
O4 Cu3 O5 C21 -84.3(3) . .
O4 Cu3 O5 C21 0.0(8) 6_565 .
O1S Cu3 O5 C21 178.0(3) . .
Cu4 Cu3 O5 C21 -0.8(3) . .
O6 Cu4 O6 C21 -82.1(4) 6_565 .
O3 Cu4 O6 C21 85.8(4) . .
O3 Cu4 O6 C21 2.4(9) 6_565 .
N3S Cu4 O6 C21 -177.7(4) . .
Cu3 Cu4 O6 C21 1.7(3) . .
O8 Cu1 O9 C35 -85.8(4) 8_454 .
O1 Cu1 O9 C35 82.9(4) . .
O12 Cu1 O9 C35 -0.5(8) 8_455 .
N1S Cu1 O9 C35 178.3(4) . .
Cu2 Cu1 O9 C35 -0.5(3) . .
O11 Cu2 O10 C35 -8.0(9) 8_455 .
O7 Cu2 O10 C35 81.4(3) 8_454 .
O2 Cu2 O10 C35 -83.7(3) . .
N2S Cu2 O10 C35 178.8(3) . .
Cu1 Cu2 O10 C35 -0.2(3) . .
C6 C1 C2 C3 -1.0(10) . .
C7 C1 C2 C3 178.3(6) . .
C1 C2 C3 C4 0.5(11) . .
C1 C2 C3 I1 -177.8(5) . .
C2 C3 C4 C5 1.3(11) . .
I1 C3 C4 C5 179.5(5) . .
C2 C3 C4 C11 -179.2(7) . .
I1 C3 C4 C11 -1.0(10) . .
C3 C4 C5 C6 -2.5(11) . .
C11 C4 C5 C6 178.0(7) . .
C3 C4 C5 I1' -178.9(7) . .
C11 C4 C5 I1' 1.6(11) . .
C2 C1 C6 C5 -0.2(10) . .
C7 C1 C6 C5 -179.6(6) . .
C4 C5 C6 C1 2.0(11) . .
I1' C5 C6 C1 178.8(6) . .
Cu1 O1 C7 O2 -5.7(7) . .
Cu1 O1 C7 C1 177.0(3) . .
Cu2 O2 C7 O1 3.5(7) . .
Cu2 O2 C7 C1 -179.2(3) . .
C6 C1 C7 O1 -1.7(7) . .
C2 C1 C7 O1 179.0(5) . .
C6 C1 C7 O2 -179.2(5) . .
C2 C1 C7 O2 1.4(7) . .
C13 C8 C9 C10 1.3(9) . .
C14 C8 C9 C10 178.4(5) . .
C8 C9 C10 C11 -1.7(9) . .
C8 C9 C10 I2' -177.2(4) . .
C9 C10 C11 C12 0.3(10) . .
I2' C10 C11 C12 175.5(5) . .
C9 C10 C11 C4 -177.9(6) . .
I2' C10 C11 C4 -2.7(9) . .
C5 C4 C11 C12 -85.3(9) . .
C3 C4 C11 C12 95.3(9) . .
C5 C4 C11 C10 92.9(8) . .
C3 C4 C11 C10 -86.5(9) . .
C10 C11 C12 C13 1.5(11) . .
C4 C11 C12 C13 179.8(6) . .
C10 C11 C12 I2 -176.3(5) . .
C4 C11 C12 I2 2.0(9) . .
C11 C12 C13 C8 -2.0(10) . .
I2 C12 C13 C8 176.0(4) . .
C9 C8 C13 C12 0.6(9) . .
C14 C8 C13 C12 -176.6(5) . .
Cu3 O4 C14 O3 -1.0(7) . .
Cu3 O4 C14 C8 179.0(3) . .
Cu4 O3 C14 O4 1.0(7) . .
Cu4 O3 C14 C8 -178.9(3) . .
C9 C8 C14 O4 -178.4(5) . .
C13 C8 C14 O4 -1.3(7) . .
C9 C8 C14 O3 1.5(7) . .
C13 C8 C14 O3 178.7(5) . .
C20 C15 C16 C17 0.2(8) . .
C21 C15 C16 C17 177.0(4) . .
C15 C16 C17 C18 -0.3(8) . .
C15 C16 C17 I3 178.7(4) . .
C16 C17 C18 C19 1.3(8) . .
I3 C17 C18 C19 -177.7(4) . .
C16 C17 C18 C25 -177.1(5) . .
I3 C17 C18 C25 3.9(7) . .
C17 C18 C19 C20 -2.2(9) . .
C25 C18 C19 C20 176.3(6) . .
C18 C19 C20 C15 2.1(10) . .
C16 C15 C20 C19 -1.1(9) . .
C21 C15 C20 C19 -177.9(5) . .
Cu3 O5 C21 O6 2.5(6) . .
Cu3 O5 C21 C15 -178.2(3) . .
Cu4 O6 C21 O5 -3.0(6) . .
Cu4 O6 C21 C15 177.6(3) . .
C16 C15 C21 O5 0.2(6) . .
C20 C15 C21 O5 177.0(5) . .
C16 C15 C21 O6 179.6(4) . .
C20 C15 C21 O6 -3.6(7) . .
C27 C22 C23 C24 -0.8(7) . .
C28 C22 C23 C24 -178.4(4) . .
C22 C23 C24 C25 0.8(7) . .
C22 C23 C24 I4 -179.6(3) . .
C23 C24 C25 C26 -0.7(7) . .
I4 C24 C25 C26 179.7(4) . .
C23 C24 C25 C18 176.1(4) . .
I4 C24 C25 C18 -3.4(6) . .
C17 C18 C25 C26 -95.7(6) . .
C19 C18 C25 C26 85.9(6) . .
C17 C18 C25 C24 87.5(6) . .
C19 C18 C25 C24 -90.9(6) . .
C24 C25 C26 C27 0.7(8) . .
C18 C25 C26 C27 -176.2(5) . .
C25 C26 C27 C22 -0.7(8) . .
C23 C22 C27 C26 0.7(7) . .
C28 C22 C27 C26 178.3(4) . .
Cu2 O7 C28 O8 2.2(6) 8_556 .
Cu2 O7 C28 C22 -177.9(3) 8_556 .
Cu1 O8 C28 O7 -3.5(6) 8_556 .
Cu1 O8 C28 C22 176.7(3) 8_556 .
C23 C22 C28 O7 7.2(6) . .
C27 C22 C28 O7 -170.4(4) . .
C23 C22 C28 O8 -172.9(4) . .
C27 C22 C28 O8 9.5(6) . .
C34 C29 C30 C31 -4.8(10) . .
C35 C29 C30 C31 178.4(6) . .
C29 C30 C31 C32 4.0(11) . .
C29 C30 C31 I5 -177.3(5) . .
C30 C31 C32 C33 1.5(11) . .
I5 C31 C32 C33 -177.2(5) . .
C30 C31 C32 C39 178.0(7) . .
I5 C31 C32 C39 -0.7(10) . .
C31 C32 C33 C34 -6.1(12) . .
C39 C32 C33 C34 177.3(7) . .
C31 C32 C33 I5' -151.8(5) . .
C39 C32 C33 I5' 31.5(9) . .
C30 C29 C34 C33 0.2(10) . .
C35 C29 C34 C33 177.0(6) . .
C32 C33 C34 C29 5.3(12) . .
I5' C33 C34 C29 151.6(6) . .
Cu2 O10 C35 O9 -0.1(6) . .
Cu2 O10 C35 C29 179.4(3) . .
Cu1 O9 C35 O10 0.6(7) . .
Cu1 O9 C35 C29 -178.9(3) . .
C30 C29 C35 O10 -3.2(7) . .
C34 C29 C35 O10 -179.8(5) . .
C30 C29 C35 O9 176.4(5) . .
C34 C29 C35 O9 -0.3(7) . .
C41 C36 C37 C38 1.1(10) . .
C42 C36 C37 C38 -178.3(6) . .
C36 C37 C38 C39 -3.9(11) . .
C36 C37 C38 I6' 173.6(5) . .
C37 C38 C39 C40 4.0(11) . .
I6' C38 C39 C40 -173.3(5) . .
C37 C38 C39 C32 -179.3(6) . .
I6' C38 C39 C32 3.4(10) . .
C31 C32 C39 C38 89.1(9) . .
C33 C32 C39 C38 -94.5(9) . .
C31 C32 C39 C40 -94.3(9) . .
C33 C32 C39 C40 82.1(9) . .
C38 C39 C40 C41 -1.5(10) . .
C32 C39 C40 C41 -178.2(6) . .
C38 C39 C40 I6 -178.2(5) . .
C32 C39 C40 I6 5.1(9) . .
C37 C36 C41 C40 1.4(9) . .
C42 C36 C41 C40 -179.1(5) . .
C39 C40 C41 C36 -1.3(10) . .
I6 C40 C41 C36 175.7(5) . .
Cu2 O11 C42 O12 -1.8(7) 8 .
Cu2 O11 C42 C36 178.9(3) 8 .
Cu1 O12 C42 O11 3.4(6) 8 .
Cu1 O12 C42 C36 -177.3(3) 8 .
C41 C36 C42 O11 -6.2(7) . .
C37 C36 C42 O11 173.2(5) . .
C41 C36 C42 O12 174.4(5) . .
C37 C36 C42 O12 -6.2(7) . .
O8 Cu1 N1S C1S 175.4(7) 8_454 .
O1 Cu1 N1S C1S -4.7(7) . .
O12 Cu1 N1S C1S 85.1(7) 8_455 .
O9 Cu1 N1S C1S -94.6(7) . .
Cu2 Cu1 N1S C1S -81.2(16) . .
O8 Cu1 N1S C5S' 31.8(8) 8_454 .
O1 Cu1 N1S C5S' -148.3(8) . .
O12 Cu1 N1S C5S' -58.5(8) 8_455 .
O9 Cu1 N1S C5S' 121.8(8) . .
Cu2 Cu1 N1S C5S' 135.1(13) . .
O8 Cu1 N1S C5S -40.0(10) 8_454 .
O1 Cu1 N1S C5S 139.9(10) . .
O12 Cu1 N1S C5S -130.3(10) 8_455 .
O9 Cu1 N1S C5S 50.0(10) . .
Cu2 Cu1 N1S C5S 63.3(17) . .
C5S' N1S C1S C2S -36.7(14) . .
C5S N1S C1S C2S 32.0(15) . .
Cu1 N1S C1S C2S 178.2(10) . .
N1S C1S C2S C3S' 10(2) . .
N1S C1S C2S C3S -20(2) . .
C1S C2S C3S C4S -3(5) . .
C3S' C2S C3S C4S -89(4) . .
C2S C3S C4S C5S 8(6) . .
C1S N1S C5S C4S -20(3) . .
C5S' N1S C5S C4S 83(2) . .
Cu1 N1S C5S C4S -171(2) . .
C3S C4S C5S N1S 4(5) . .
C1S C2S C3S' C4S' 23(3) . .
C3S C2S C3S' C4S' 127(4) . .
C2S C3S' C4S' C5S' -26(4) . .
C1S N1S C5S' C4S' 28.8(18) . .
C5S N1S C5S' C4S' -73.8(16) . .
Cu1 N1S C5S' C4S' 178.7(13) . .
C3S' C4S' C5S' N1S -3(3) . .
O11 Cu2 N2S C10S -44.4(9) 8_455 .
O10 Cu2 N2S C10S 134.3(9) . .
O7 Cu2 N2S C10S -135.6(9) 8_454 .
O2 Cu2 N2S C10S 45.1(9) . .
Cu1 Cu2 N2S C10S -60(2) . .
O11 Cu2 N2S C6S 128.2(6) 8_455 .
O10 Cu2 N2S C6S -53.1(6) . .
O7 Cu2 N2S C6S 37.0(6) 8_454 .
O2 Cu2 N2S C6S -142.3(6) . .
Cu1 Cu2 N2S C6S 112.1(18) . .
C10S N2S C6S C7S -5.6(12) . .
Cu2 N2S C6S C7S -178.9(7) . .
N2S C6S C7S C8S -5.4(17) . .
C6S C7S C8S C9S 22(2) . .
C7S C8S C9S C10S -27(3) . .
C6S N2S C10S C9S -0.4(19) . .
Cu2 N2S C10S C9S 172.5(13) . .
C8S C9S C10S N2S 19(3) . .
O6 Cu4 N3S C11S -130.6(9) 6_565 .
O6 Cu4 N3S C11S -40.2(9) . .
O3 Cu4 N3S C11S 49.4(9) . .
O3 Cu4 N3S C11S 139.8(9) 6_565 .
Cu3 Cu4 N3S C11S -85.4(10) . .
O6 Cu4 N3S C11S 40.2(9) 6_565 6_565
O6 Cu4 N3S C11S 130.6(9) . 6_565
O3 Cu4 N3S C11S -139.8(9) . 6_565
O3 Cu4 N3S C11S -49.4(9) 6_565 6_565
Cu3 Cu4 N3S C11S 85.4(10) . 6_565
C11S N3S C11S C12S -0.4(16) 6_565 .
Cu4 N3S C11S C12S 171.9(13) . .
N3S C11S C12S C13S 3(3) . .
C11S C12S C13S C12S -6(6) . 6_565

loop_
_platon_squeeze_void_nr
_platon_squeeze_void_average_x
_platon_squeeze_void_average_y
_platon_squeeze_void_average_z
_platon_squeeze_void_volume
_platon_squeeze_void_count_electrons
1 -0.014 -0.008 -0.003 16439.7 2370.1
